data_7135301
loop_
_publ_author_name
'Jagota, Shivankar'
'Rana, Samim Sohel'
'Barman, Chhotan'
'Choudhury, Joyanta'

_publ_section_title
;
 Annulated oxazolium salts as anion-\p + interaction-enabled solid-state
 room-temperature phosphorescent materials
;
_journal_name_full 'Chemical Communications'
_journal_paper_doi 10.1039/D5CC05870H
_journal_year 2026
_chemical_formula_moiety 'I, C36 H23 F3 N O'
_chemical_formula_sum 'C36 H23 F3 I N O'
_chemical_formula_weight 669.45
_space_group_crystal_system monoclinic
_space_group_IT_number 14
_space_group_name_Hall '-P 2yn'
_space_group_name_H-M_alt 'P 1 21/n 1'
_atom_sites_solution_hydrogens geom
_audit_creation_date 2025-12-03
_audit_creation_method
;
Olex2 1.5
(compiled 2024.02.16 svn.r378c4104 for OlexSys, GUI svn.r6928)
;
_audit_update_record
;
2025-12-03 deposited with the CCDC.	2025-12-05 downloaded from the CCDC.
;
_cell_angle_alpha 90
_cell_angle_beta 96.720(2)
_cell_angle_gamma 90
_cell_formula_units_Z 4
_cell_length_a 6.9559(9)
_cell_length_b 28.730(4)
_cell_length_c 14.9096(19)
_cell_measurement_reflns_used 6012
_cell_measurement_temperature 140.00
_cell_measurement_theta_max 21.26
_cell_measurement_theta_min 2.82
_cell_volume 2959.1(7)
_computing_cell_refinement 'SAINT V8.41 (?, 2016)'
_computing_data_collection 'Bruker APEX2'
_computing_data_reduction 'SAINT V8.41 (?, 2016)'
_computing_molecular_graphics 'Olex2 1.5 (Dolomanov et al., 2009)'
_computing_publication_material 'Olex2 1.5 (Dolomanov et al., 2009)'
_computing_structure_refinement 'SHELXL 2018/3 (Sheldrick, 2015)'
_diffrn_ambient_temperature 140.00
_diffrn_detector 'Bruker APEX2 area detector'
_diffrn_detector_area_resol_mean 7.9
_diffrn_detector_type 'CCD area detector'
_diffrn_measured_fraction_theta_full 0.999
_diffrn_measured_fraction_theta_max 0.994
_diffrn_measurement_device 'three-circle diffractometer'
_diffrn_measurement_device_type 'Bruker SMART APEX2 area detector'
_diffrn_measurement_method '\w and \f scans'
_diffrn_radiation_monochromator 'mirror optics'
_diffrn_radiation_probe x-ray
_diffrn_radiation_type MoK\a
_diffrn_radiation_wavelength 0.71073
_diffrn_reflns_av_unetI/netI 0.0493
_diffrn_reflns_Laue_measured_fraction_full 0.999
_diffrn_reflns_Laue_measured_fraction_max 0.994
_diffrn_reflns_limit_h_max 8
_diffrn_reflns_limit_h_min -8
_diffrn_reflns_limit_k_max 34
_diffrn_reflns_limit_k_min 0
_diffrn_reflns_limit_l_max 18
_diffrn_reflns_limit_l_min 0
_diffrn_reflns_number 5528
_diffrn_reflns_point_group_measured_fraction_full 0.999
_diffrn_reflns_point_group_measured_fraction_max 0.994
_diffrn_reflns_theta_full 25.242
_diffrn_reflns_theta_max 25.516
_diffrn_reflns_theta_min 1.975
_diffrn_source 'microfocus sealed X-ray tube'
_diffrn_source_current 1.39
_diffrn_source_power 0.0695
_diffrn_source_type 'Incoatec I\ms'
_diffrn_source_voltage 50.0
_diffrn_standards_number 0
_exptl_absorpt_coefficient_mu 1.131
_exptl_absorpt_correction_T_max 0.7452
_exptl_absorpt_correction_T_min 0.5846
_exptl_absorpt_correction_type multi-scan
_exptl_absorpt_process_details
;
 TWINABS-2012/1 (Bruker,2012) was used for absorption correction.
 
For component 1:
 wR2(int) was 0.1301 before and 0.0770 after correction.
 
For component 2:
 wR2(int) was 0.1407 before and 0.0840 after correction.
 The Ratio of minimum to maximum transmission is 0.79.

Final HKLF 4 output contains 83224 reflections, Rint = 0.1046
 (24086 with I > 3sig(I), Rint = 0.0635)
;
_exptl_crystal_colour 'metallic yellowish yellow'
_exptl_crystal_colour_lustre metallic
_exptl_crystal_colour_modifier yellowish
_exptl_crystal_colour_primary yellow
_exptl_crystal_density_diffrn 1.503
_exptl_crystal_description block
_exptl_crystal_F_000 1336
_exptl_crystal_preparation DCM-ether
_exptl_crystal_recrystallization_method Diffusion
_exptl_crystal_size_max 0.2
_exptl_crystal_size_mid 0.15
_exptl_crystal_size_min 0.09
_refine_diff_density_max 0.655
_refine_diff_density_min -0.411
_refine_diff_density_rms 0.095
_refine_ls_extinction_method none
_refine_ls_goodness_of_fit_ref 1.043
_refine_ls_hydrogen_treatment constr
_refine_ls_matrix_type full
_refine_ls_number_parameters 380
_refine_ls_number_reflns 5528
_refine_ls_number_restraints 0
_refine_ls_restrained_S_all 1.043
_refine_ls_R_factor_all 0.0549
_refine_ls_R_factor_gt 0.0395
_refine_ls_shift/su_max 0.004
_refine_ls_shift/su_mean 0.000
_refine_ls_structure_factor_coef Fsqd
_refine_ls_weighting_details 'w=1/[\s^2^(Fo^2^)+(0.0289P)^2^+3.4151P] where P=(Fo^2^+2Fc^2^)/3'
_refine_ls_weighting_scheme calc
_refine_ls_wR_factor_gt 0.0775
_refine_ls_wR_factor_ref 0.0828
_reflns_Friedel_coverage 0.000
_reflns_number_gt 4597
_reflns_number_total 5528
_reflns_threshold_expression 'I > 2\s(I)'
_cod_data_source_file d5cc05870h2.cif
_cod_data_source_block f1_a
_cod_database_code 7135301
_shelx_shelxl_version_number 2018/3
_shelx_space_group_comment
;
The symmetry employed for this shelxl refinement is uniquely defined
by the following loop, which should always be used as a source of
symmetry information in preference to the above space-group names.
They are only intended as comments.
;
_shelx_estimated_absorpt_t_max 0.905
_shelx_estimated_absorpt_t_min 0.805
_olex2_refinement_description
;
1. Twinned data refinement
 Scales: 0.5901(10)
 0.4099(10)
2. Fixed Uiso
 At 1.2 times of:
  All C(H) groups
3.a Aromatic/amide H refined with riding coordinates:
 C32(H32), C31(H31), C21(H21), C2(H2), C20(H20), C29(H29), C35(H35), C34(H34),
 C6(H6), C26(H26), C3(H3), C25(H25), C27(H27), C19(H19), C28(H28), C17(H17),
 C33(H33), C11(H11), C18(H18), C15(H15), C14(H14), C12(H12), C13(H13)
;
_olex2_submission_special_instructions 'No special instructions were received'

loop_
_space_group_symop_operation_xyz
'x, y, z'
'-x+1/2, y+1/2, -z+1/2'
'-x, -y, -z'
'x-1/2, -y-1/2, z-1/2'

loop_
_atom_site_label
_atom_site_type_symbol
_atom_site_fract_x
_atom_site_fract_y
_atom_site_fract_z
_atom_site_U_iso_or_equiv
_atom_site_adp_type
_atom_site_occupancy
_atom_site_site_symmetry_order
_atom_site_calc_flag
_atom_site_refinement_flags_posn
_atom_site_refinement_flags_adp
_atom_site_refinement_flags_occupancy
_atom_site_disorder_assembly
_atom_site_disorder_group
I1 I 0.67831(4) 0.69019(2) 0.87725(2) 0.02864(9) Uani 1 1 d . . . . .
F1 F 0.2598(5) 0.65025(10) 0.36399(17) 0.0534(8) Uani 1 1 d . . . . .
O1 O 0.1806(4) 0.69365(9) 0.91849(16) 0.0194(6) Uani 1 1 d . . . . .
F2 F 0.0346(4) 0.60587(11) 0.39190(19) 0.0591(9) Uani 1 1 d . . . . .
F3 F 0.3266(5) 0.58513(11) 0.42512(18) 0.0616(10) Uani 1 1 d . . . . .
N1 N 0.1803(4) 0.69853(10) 0.7713(2) 0.0177(7) Uani 1 1 d . . . . .
C7 C 0.2155(6) 0.63273(13) 0.6770(3) 0.0203(8) Uani 1 1 d . . . . .
C32 C 0.1732(6) 0.78681(15) 1.1276(3) 0.0286(10) Uani 1 1 d . . . . .
H32 H 0.162581 0.775315 1.186603 0.034 Uiso 1 1 calc R U . . .
C31 C 0.1640(6) 0.75649(14) 1.0558(3) 0.0253(9) Uani 1 1 d . . . . .
H31 H 0.146306 0.724158 1.065350 0.030 Uiso 1 1 calc R U . . .
C36 C 0.1862(6) 0.66966(13) 0.8419(2) 0.0173(8) Uani 1 1 d . . . . .
C21 C 0.3820(6) 0.57378(14) 0.9607(3) 0.0259(9) Uani 1 1 d . . . . .
H21 H 0.497114 0.578363 0.933236 0.031 Uiso 1 1 calc R U . . .
C2 C 0.1767(6) 0.70985(13) 0.6078(2) 0.0198(8) Uani 1 1 d . . . . .
H2 H 0.160629 0.742497 0.613770 0.024 Uiso 1 1 calc R U . . .
C20 C 0.3867(7) 0.54694(14) 1.0385(3) 0.0301(10) Uani 1 1 d . . . . .
H20 H 0.504956 0.533645 1.064962 0.036 Uiso 1 1 calc R U . . .
C16 C 0.2112(6) 0.59374(13) 0.9233(3) 0.0203(9) Uani 1 1 d . . . . .
C1 C 0.1903(5) 0.68121(12) 0.6841(2) 0.0176(8) Uani 1 1 d . . . . .
C24 C 0.1822(6) 0.78651(13) 0.7487(2) 0.0188(9) Uani 1 1 d . . . . .
C29 C 0.3603(6) 0.80305(13) 0.7294(3) 0.0242(9) Uani 1 1 d . . . . .
H29 H 0.476836 0.789266 0.756708 0.029 Uiso 1 1 calc R U . . .
C4 C 0.2079(6) 0.64231(14) 0.5160(3) 0.0237(9) Uani 1 1 d . . . . .
C35 C 0.2031(6) 0.82049(13) 0.9562(3) 0.0240(9) Uani 1 1 d . . . . .
H35 H 0.213048 0.832164 0.897277 0.029 Uiso 1 1 calc R U . . .
C34 C 0.2112(6) 0.85081(14) 1.0286(3) 0.0270(10) Uani 1 1 d . . . . .
H34 H 0.225935 0.883275 1.019421 0.032 Uiso 1 1 calc R U . . .
C23 C 0.1771(6) 0.74455(13) 0.8058(3) 0.0194(8) Uani 1 1 d . . . . .
C22 C 0.1783(6) 0.74040(12) 0.8950(2) 0.0180(8) Uani 1 1 d . . . . .
C30 C 0.1805(6) 0.77296(13) 0.9694(2) 0.0194(8) Uani 1 1 d . . . . .
C9 C 0.2047(6) 0.62112(13) 0.8384(3) 0.0194(9) Uani 1 1 d . . . . .
C6 C 0.2220(6) 0.61415(13) 0.5908(2) 0.0220(9) Uani 1 1 d . . . . .
H6 H 0.236352 0.581509 0.583918 0.026 Uiso 1 1 calc R U . . .
C26 C 0.0193(7) 0.84434(14) 0.6515(3) 0.0298(11) Uani 1 1 d . . . . .
H26 H -0.096629 0.858818 0.625243 0.036 Uiso 1 1 calc R U . . .
C10 C 0.2648(7) 0.55230(13) 0.7452(3) 0.0238(9) Uani 1 1 d . . . . .
C3 C 0.1866(5) 0.69060(13) 0.5247(2) 0.0211(8) Uani 1 1 d . . . . .
H3 H 0.179045 0.709940 0.472729 0.025 Uiso 1 1 calc R U . . .
C25 C 0.0127(6) 0.80771(14) 0.7115(2) 0.0248(9) Uani 1 1 d . . . . .
H25 H -0.108391 0.797112 0.727032 0.030 Uiso 1 1 calc R U . . .
C27 C 0.1959(7) 0.85940(14) 0.6306(3) 0.0324(10) Uani 1 1 d . . . . .
H27 H 0.200895 0.883839 0.588004 0.039 Uiso 1 1 calc R U . . .
C19 C 0.2194(7) 0.53984(14) 1.0766(3) 0.0334(11) Uani 1 1 d . . . . .
H19 H 0.221254 0.520787 1.128814 0.040 Uiso 1 1 calc R U . . .
C8 C 0.2259(6) 0.60329(12) 0.7558(3) 0.0191(8) Uani 1 1 d . . . . .
C5 C 0.2078(7) 0.62079(15) 0.4249(3) 0.0286(10) Uani 1 1 d . . . . .
C28 C 0.3658(7) 0.83996(14) 0.6698(3) 0.0309(10) Uani 1 1 d . . . . .
H28 H 0.486600 0.851746 0.656100 0.037 Uiso 1 1 calc R U . . .
C17 C 0.0450(7) 0.58716(14) 0.9638(3) 0.0298(10) Uani 1 1 d . . . . .
H17 H -0.072714 0.601359 0.939041 0.036 Uiso 1 1 calc R U . . .
C33 C 0.1977(6) 0.83386(15) 1.1143(3) 0.0280(10) Uani 1 1 d . . . . .
H33 H 0.205410 0.854627 1.164179 0.034 Uiso 1 1 calc R U . . .
C11 C 0.1242(8) 0.51968(15) 0.7572(3) 0.0362(11) Uani 1 1 d . . . . .
H11 H 0.002987 0.529252 0.774306 0.043 Uiso 1 1 calc R U . . .
C18 C 0.0496(7) 0.55994(16) 1.0403(3) 0.0376(12) Uani 1 1 d . . . . .
H18 H -0.065326 0.555160 1.067817 0.045 Uiso 1 1 calc R U . . .
C15 C 0.4399(7) 0.53797(16) 0.7209(3) 0.0340(11) Uani 1 1 d . . . . .
H15 H 0.537204 0.560246 0.712667 0.041 Uiso 1 1 calc R U . . .
C14 C 0.4749(9) 0.49078(17) 0.7083(3) 0.0455(13) Uani 1 1 d . . . . .
H14 H 0.596486 0.480862 0.692138 0.055 Uiso 1 1 calc R U . . .
C12 C 0.1609(10) 0.47289(16) 0.7441(3) 0.0483(15) Uani 1 1 d . . . . .
H12 H 0.064383 0.450431 0.752454 0.058 Uiso 1 1 calc R U . . .
C13 C 0.3342(10) 0.45884(17) 0.7193(3) 0.0495(15) Uani 1 1 d . . . . .
H13 H 0.357140 0.426734 0.709682 0.059 Uiso 1 1 calc R U . . .

loop_
_atom_site_aniso_label
_atom_site_aniso_U_11
_atom_site_aniso_U_22
_atom_site_aniso_U_33
_atom_site_aniso_U_23
_atom_site_aniso_U_13
_atom_site_aniso_U_12
I1 0.02123(14) 0.03747(15) 0.02725(14) 0.00524(14) 0.00303(11) 0.00056(15)
F1 0.089(2) 0.0506(17) 0.0240(14) -0.0017(13) 0.0202(15) -0.0093(17)
O1 0.0242(15) 0.0203(13) 0.0146(12) -0.0006(12) 0.0059(11) -0.0003(13)
F2 0.0486(19) 0.086(2) 0.0433(17) -0.0369(16) 0.0077(15) -0.0210(17)
F3 0.094(3) 0.0613(19) 0.0290(15) -0.0107(14) 0.0071(16) 0.0444(19)
N1 0.0168(17) 0.0160(17) 0.0200(16) -0.0001(13) 0.0018(13) -0.0005(13)
C7 0.014(2) 0.023(2) 0.024(2) -0.0036(17) 0.0032(17) -0.0006(17)
C32 0.028(2) 0.033(2) 0.025(2) -0.0045(19) 0.0065(19) 0.004(2)
C31 0.026(2) 0.023(2) 0.027(2) -0.0029(17) 0.0023(18) 0.0005(18)
C36 0.018(2) 0.0195(19) 0.0145(18) -0.0030(16) 0.0028(16) 0.0012(16)
C21 0.031(3) 0.024(2) 0.023(2) 0.0006(18) 0.0028(18) -0.0024(19)
C2 0.017(2) 0.0202(19) 0.021(2) 0.0019(16) 0.0009(17) 0.0017(16)
C20 0.037(3) 0.025(2) 0.028(2) -0.0036(19) -0.001(2) 0.003(2)
C16 0.028(2) 0.0135(18) 0.019(2) -0.0026(16) 0.0043(17) -0.0014(17)
C1 0.0130(19) 0.022(2) 0.0179(19) -0.0034(15) 0.0029(15) -0.0013(16)
C24 0.026(2) 0.0145(19) 0.0155(19) -0.0042(15) 0.0022(17) 0.0008(17)
C29 0.025(2) 0.022(2) 0.026(2) -0.0029(17) 0.0021(18) -0.0004(19)
C4 0.021(2) 0.029(2) 0.022(2) -0.0044(17) 0.0032(18) -0.0006(19)
C35 0.023(2) 0.023(2) 0.027(2) -0.0030(17) 0.0043(18) 0.0004(17)
C34 0.028(2) 0.022(2) 0.030(2) -0.0053(18) 0.000(2) 0.0016(19)
C23 0.015(2) 0.020(2) 0.023(2) -0.0008(16) 0.0031(16) -0.0011(16)
C22 0.0184(19) 0.0145(18) 0.021(2) 0.0003(15) 0.0030(17) 0.0027(17)
C30 0.016(2) 0.023(2) 0.019(2) -0.0049(16) 0.0048(17) 0.0015(17)
C9 0.018(2) 0.020(2) 0.021(2) 0.0009(16) 0.0047(16) 0.0015(16)
C6 0.020(2) 0.022(2) 0.023(2) -0.0023(17) -0.0004(17) -0.0002(18)
C26 0.034(3) 0.024(2) 0.030(2) 0.0035(18) -0.003(2) 0.002(2)
C10 0.035(3) 0.021(2) 0.0160(19) -0.0021(16) 0.0031(18) 0.001(2)
C3 0.020(2) 0.0232(19) 0.0203(19) 0.0027(17) 0.0014(16) -0.003(2)
C25 0.028(2) 0.0222(19) 0.026(2) -0.0024(19) 0.0086(18) -0.002(2)
C27 0.047(3) 0.020(2) 0.031(2) 0.0053(18) 0.008(2) -0.001(2)
C19 0.054(3) 0.023(2) 0.024(2) 0.0041(19) 0.007(2) 0.002(2)
C8 0.016(2) 0.018(2) 0.023(2) -0.0012(16) 0.0013(17) -0.0016(17)
C5 0.033(3) 0.030(2) 0.024(2) -0.0016(19) 0.0035(19) 0.001(2)
C28 0.033(3) 0.025(2) 0.037(3) -0.0004(19) 0.011(2) -0.007(2)
C17 0.030(3) 0.031(2) 0.030(2) 0.0080(19) 0.010(2) 0.005(2)
C33 0.023(2) 0.030(2) 0.031(2) -0.0127(19) 0.003(2) 0.005(2)
C11 0.056(3) 0.029(2) 0.025(2) -0.0022(19) 0.010(2) -0.007(2)
C18 0.042(3) 0.039(3) 0.037(3) 0.015(2) 0.023(2) 0.007(2)
C15 0.043(3) 0.029(2) 0.030(2) -0.004(2) 0.006(2) 0.010(2)
C14 0.065(4) 0.037(3) 0.034(3) -0.009(2) 0.004(3) 0.024(3)
C12 0.100(5) 0.022(2) 0.025(2) -0.0041(19) 0.013(3) -0.017(3)
C13 0.101(5) 0.023(2) 0.024(2) -0.003(2) 0.008(3) 0.016(3)

loop_
_atom_type_symbol
_atom_type_description
_atom_type_scat_dispersion_real
_atom_type_scat_dispersion_imag
_atom_type_scat_source
C C 0.0033 0.0016 'International Tables Vol C Tables 4.2.6.8 and 6.1.1.4'
H H 0.0000 0.0000 'International Tables Vol C Tables 4.2.6.8 and 6.1.1.4'
F F 0.0171 0.0103 'International Tables Vol C Tables 4.2.6.8 and 6.1.1.4'
I I -0.4742 1.8119 'International Tables Vol C Tables 4.2.6.8 and 6.1.1.4'
N N 0.0061 0.0033 'International Tables Vol C Tables 4.2.6.8 and 6.1.1.4'
O O 0.0106 0.0060 'International Tables Vol C Tables 4.2.6.8 and 6.1.1.4'

loop_
_geom_angle_atom_site_label_1
_geom_angle_atom_site_label_2
_geom_angle_atom_site_label_3
_geom_angle
_geom_angle_site_symmetry_1
_geom_angle_site_symmetry_3
_geom_angle_publ_flag
C36 O1 C22 106.5(3) . . ?
C36 N1 C1 120.7(3) . . ?
C36 N1 C23 107.0(3) . . ?
C1 N1 C23 132.2(3) . . ?
C1 C7 C8 120.9(3) . . ?
C6 C7 C1 117.6(3) . . ?
C6 C7 C8 121.4(3) . . ?
C31 C32 H32 119.9 . . ?
C31 C32 C33 120.2(4) . . ?
C33 C32 H32 119.9 . . ?
C32 C31 H31 119.8 . . ?
C32 C31 C30 120.3(4) . . ?
C30 C31 H31 119.8 . . ?
O1 C36 C9 123.8(3) . . ?
N1 C36 O1 110.5(3) . . ?
N1 C36 C9 125.6(3) . . ?
C20 C21 H21 119.9 . . ?
C16 C21 H21 119.9 . . ?
C16 C21 C20 120.3(4) . . ?
C1 C2 H2 120.2 . . ?
C3 C2 H2 120.2 . . ?
C3 C2 C1 119.6(4) . . ?
C21 C20 H20 120.3 . . ?
C19 C20 C21 119.4(4) . . ?
C19 C20 H20 120.3 . . ?
C21 C16 C9 120.3(4) . . ?
C21 C16 C17 119.5(4) . . ?
C17 C16 C9 120.1(4) . . ?
N1 C1 C7 116.1(3) . . ?
C2 C1 N1 122.7(3) . . ?
C2 C1 C7 121.2(3) . . ?
C29 C24 C23 118.7(3) . . ?
C25 C24 C29 120.3(4) . . ?
C25 C24 C23 120.9(4) . . ?
C24 C29 H29 120.4 . . ?
C28 C29 C24 119.1(4) . . ?
C28 C29 H29 120.4 . . ?
C6 C4 C3 120.4(4) . . ?
C6 C4 C5 119.2(4) . . ?
C3 C4 C5 120.3(4) . . ?
C34 C35 H35 119.9 . . ?
C34 C35 C30 120.2(4) . . ?
C30 C35 H35 119.9 . . ?
C35 C34 H34 120.0 . . ?
C33 C34 C35 120.0(4) . . ?
C33 C34 H34 120.0 . . ?
N1 C23 C24 123.2(3) . . ?
C22 C23 N1 106.2(3) . . ?
C22 C23 C24 130.5(3) . . ?
O1 C22 C30 115.7(3) . . ?
C23 C22 O1 109.6(3) . . ?
C23 C22 C30 134.6(3) . . ?
C31 C30 C35 119.2(3) . . ?
C31 C30 C22 119.6(3) . . ?
C35 C30 C22 121.1(3) . . ?
C36 C9 C16 119.2(3) . . ?
C8 C9 C36 115.4(3) . . ?
C8 C9 C16 125.2(3) . . ?
C7 C6 H6 119.5 . . ?
C4 C6 C7 121.1(4) . . ?
C4 C6 H6 119.5 . . ?
C25 C26 H26 120.5 . . ?
C27 C26 H26 120.5 . . ?
C27 C26 C25 118.9(4) . . ?
C11 C10 C8 120.6(4) . . ?
C15 C10 C8 119.8(4) . . ?
C15 C10 C11 119.6(4) . . ?
C2 C3 C4 120.1(4) . . ?
C2 C3 H3 120.0 . . ?
C4 C3 H3 120.0 . . ?
C24 C25 C26 120.2(4) . . ?
C24 C25 H25 119.9 . . ?
C26 C25 H25 119.9 . . ?
C26 C27 H27 119.2 . . ?
C26 C27 C28 121.6(4) . . ?
C28 C27 H27 119.2 . . ?
C20 C19 H19 119.7 . . ?
C18 C19 C20 120.6(4) . . ?
C18 C19 H19 119.7 . . ?
C7 C8 C10 118.6(3) . . ?
C9 C8 C7 121.1(3) . . ?
C9 C8 C10 120.3(3) . . ?
F1 C5 C4 112.9(3) . . ?
F2 C5 F1 105.3(4) . . ?
F2 C5 C4 112.2(4) . . ?
F3 C5 F1 106.1(4) . . ?
F3 C5 F2 107.1(4) . . ?
F3 C5 C4 112.8(4) . . ?
C29 C28 H28 120.1 . . ?
C27 C28 C29 119.8(4) . . ?
C27 C28 H28 120.1 . . ?
C16 C17 H17 120.0 . . ?
C16 C17 C18 120.0(4) . . ?
C18 C17 H17 120.0 . . ?
C32 C33 C34 120.1(4) . . ?
C32 C33 H33 119.9 . . ?
C34 C33 H33 119.9 . . ?
C10 C11 H11 120.2 . . ?
C10 C11 C12 119.7(5) . . ?
C12 C11 H11 120.2 . . ?
C19 C18 C17 120.1(4) . . ?
C19 C18 H18 120.0 . . ?
C17 C18 H18 120.0 . . ?
C10 C15 H15 120.0 . . ?
C10 C15 C14 120.1(5) . . ?
C14 C15 H15 120.0 . . ?
C15 C14 H14 120.1 . . ?
C13 C14 C15 119.9(5) . . ?
C13 C14 H14 120.1 . . ?
C11 C12 H12 119.7 . . ?
C13 C12 C11 120.6(5) . . ?
C13 C12 H12 119.7 . . ?
C14 C13 H13 119.9 . . ?
C12 C13 C14 120.2(4) . . ?
C12 C13 H13 119.9 . . ?

loop_
_geom_bond_atom_site_label_1
_geom_bond_atom_site_label_2
_geom_bond_distance
_geom_bond_site_symmetry_2
_geom_bond_publ_flag
F1 C5 1.322(5) . ?
O1 C36 1.339(4) . ?
O1 C22 1.387(4) . ?
F2 C5 1.319(5) . ?
F3 C5 1.316(5) . ?
N1 C36 1.337(5) . ?
N1 C1 1.401(5) . ?
N1 C23 1.420(5) . ?
C7 C1 1.410(5) . ?
C7 C6 1.397(5) . ?
C7 C8 1.442(5) . ?
C32 H32 0.9500 . ?
C32 C31 1.376(6) . ?
C32 C33 1.380(6) . ?
C31 H31 0.9500 . ?
C31 C30 1.391(5) . ?
C36 C9 1.402(5) . ?
C21 H21 0.9500 . ?
C21 C20 1.390(6) . ?
C21 C16 1.377(6) . ?
C2 H2 0.9500 . ?
C2 C1 1.398(5) . ?
C2 C3 1.366(5) . ?
C20 H20 0.9500 . ?
C20 C19 1.369(7) . ?
C16 C9 1.486(5) . ?
C16 C17 1.379(6) . ?
C24 C29 1.388(6) . ?
C24 C23 1.478(5) . ?
C24 C25 1.384(6) . ?
C29 H29 0.9500 . ?
C29 C28 1.387(6) . ?
C4 C6 1.373(5) . ?
C4 C3 1.403(5) . ?
C4 C5 1.492(5) . ?
C35 H35 0.9500 . ?
C35 C34 1.384(5) . ?
C35 C30 1.391(5) . ?
C34 H34 0.9500 . ?
C34 C33 1.380(6) . ?
C23 C22 1.335(5) . ?
C22 C30 1.449(5) . ?
C9 C8 1.357(5) . ?
C6 H6 0.9500 . ?
C26 H26 0.9500 . ?
C26 C25 1.385(6) . ?
C26 C27 1.372(6) . ?
C10 C8 1.501(5) . ?
C10 C11 1.381(6) . ?
C10 C15 1.374(6) . ?
C3 H3 0.9500 . ?
C25 H25 0.9500 . ?
C27 H27 0.9500 . ?
C27 C28 1.374(6) . ?
C19 H19 0.9500 . ?
C19 C18 1.368(7) . ?
C28 H28 0.9500 . ?
C17 H17 0.9500 . ?
C17 C18 1.381(6) . ?
C33 H33 0.9500 . ?
C11 H11 0.9500 . ?
C11 C12 1.386(6) . ?
C18 H18 0.9500 . ?
C15 H15 0.9500 . ?
C15 C14 1.394(6) . ?
C14 H14 0.9500 . ?
C14 C13 1.366(8) . ?
C12 H12 0.9500 . ?
C12 C13 1.362(8) . ?
C13 H13 0.9500 . ?

loop_
_geom_torsion_atom_site_label_1
_geom_torsion_atom_site_label_2
_geom_torsion_atom_site_label_3
_geom_torsion_atom_site_label_4
_geom_torsion
_geom_torsion_site_symmetry_1
_geom_torsion_site_symmetry_2
_geom_torsion_site_symmetry_3
_geom_torsion_site_symmetry_4
_geom_torsion_publ_flag
O1 C36 C9 C16 2.5(6) . . . . ?
O1 C36 C9 C8 -174.1(4) . . . . ?
O1 C22 C30 C31 -6.8(6) . . . . ?
O1 C22 C30 C35 171.8(4) . . . . ?
N1 C36 C9 C16 179.3(4) . . . . ?
N1 C36 C9 C8 2.8(6) . . . . ?
N1 C23 C22 O1 -0.5(4) . . . . ?
N1 C23 C22 C30 178.4(4) . . . . ?
C32 C31 C30 C35 -1.1(6) . . . . ?
C32 C31 C30 C22 177.6(4) . . . . ?
C31 C32 C33 C34 0.7(7) . . . . ?
C36 O1 C22 C23 1.7(4) . . . . ?
C36 O1 C22 C30 -177.5(3) . . . . ?
C36 N1 C1 C7 -2.8(5) . . . . ?
C36 N1 C1 C2 177.3(4) . . . . ?
C36 N1 C23 C24 176.2(4) . . . . ?
C36 N1 C23 C22 -0.9(4) . . . . ?
C36 C9 C8 C7 -4.3(6) . . . . ?
C36 C9 C8 C10 174.5(4) . . . . ?
C21 C20 C19 C18 -1.8(7) . . . . ?
C21 C16 C9 C36 -107.9(4) . . . . ?
C21 C16 C9 C8 68.3(6) . . . . ?
C21 C16 C17 C18 -1.3(6) . . . . ?
C20 C21 C16 C9 -177.9(4) . . . . ?
C20 C21 C16 C17 0.4(6) . . . . ?
C20 C19 C18 C17 0.9(7) . . . . ?
C16 C21 C20 C19 1.2(6) . . . . ?
C16 C9 C8 C7 179.4(4) . . . . ?
C16 C9 C8 C10 -1.8(6) . . . . ?
C16 C17 C18 C19 0.7(7) . . . . ?
C1 N1 C36 O1 178.1(3) . . . . ?
C1 N1 C36 C9 0.9(6) . . . . ?
C1 N1 C23 C24 0.8(6) . . . . ?
C1 N1 C23 C22 -176.4(4) . . . . ?
C1 C7 C6 C4 1.2(6) . . . . ?
C1 C7 C8 C9 2.5(6) . . . . ?
C1 C7 C8 C10 -176.4(4) . . . . ?
C1 C2 C3 C4 0.8(6) . . . . ?
C24 C29 C28 C27 -0.3(6) . . . . ?
C24 C23 C22 O1 -177.3(4) . . . . ?
C24 C23 C22 C30 1.6(8) . . . . ?
C29 C24 C23 N1 -84.3(5) . . . . ?
C29 C24 C23 C22 92.1(5) . . . . ?
C29 C24 C25 C26 2.8(6) . . . . ?
C35 C34 C33 C32 -1.0(7) . . . . ?
C34 C35 C30 C31 0.7(6) . . . . ?
C34 C35 C30 C22 -177.9(4) . . . . ?
C23 N1 C36 O1 2.0(4) . . . . ?
C23 N1 C36 C9 -175.2(4) . . . . ?
C23 N1 C1 C7 172.1(4) . . . . ?
C23 N1 C1 C2 -7.8(6) . . . . ?
C23 C24 C29 C28 174.6(4) . . . . ?
C23 C24 C25 C26 -174.0(4) . . . . ?
C23 C22 C30 C31 174.3(4) . . . . ?
C23 C22 C30 C35 -7.1(7) . . . . ?
C22 O1 C36 N1 -2.3(4) . . . . ?
C22 O1 C36 C9 175.0(4) . . . . ?
C30 C35 C34 C33 0.3(7) . . . . ?
C9 C16 C17 C18 177.0(4) . . . . ?
C6 C7 C1 N1 178.7(3) . . . . ?
C6 C7 C1 C2 -1.4(6) . . . . ?
C6 C7 C8 C9 -174.9(4) . . . . ?
C6 C7 C8 C10 6.3(6) . . . . ?
C6 C4 C3 C2 -1.0(6) . . . . ?
C6 C4 C5 F1 -158.2(4) . . . . ?
C6 C4 C5 F2 83.1(5) . . . . ?
C6 C4 C5 F3 -37.9(6) . . . . ?
C26 C27 C28 C29 2.5(7) . . . . ?
C10 C11 C12 C13 -0.1(7) . . . . ?
C10 C15 C14 C13 0.6(7) . . . . ?
C3 C2 C1 N1 -179.7(3) . . . . ?
C3 C2 C1 C7 0.4(6) . . . . ?
C3 C4 C6 C7 0.0(6) . . . . ?
C3 C4 C5 F1 24.2(6) . . . . ?
C3 C4 C5 F2 -94.6(5) . . . . ?
C3 C4 C5 F3 144.5(4) . . . . ?
C25 C24 C29 C28 -2.3(6) . . . . ?
C25 C24 C23 N1 92.5(5) . . . . ?
C25 C24 C23 C22 -91.1(5) . . . . ?
C25 C26 C27 C28 -2.0(6) . . . . ?
C27 C26 C25 C24 -0.6(6) . . . . ?
C8 C7 C1 N1 1.2(5) . . . . ?
C8 C7 C1 C2 -178.9(4) . . . . ?
C8 C7 C6 C4 178.6(4) . . . . ?
C8 C10 C11 C12 177.9(4) . . . . ?
C8 C10 C15 C14 -178.1(4) . . . . ?
C5 C4 C6 C7 -177.6(4) . . . . ?
C5 C4 C3 C2 176.6(4) . . . . ?
C17 C16 C9 C36 73.8(5) . . . . ?
C17 C16 C9 C8 -110.0(5) . . . . ?
C33 C32 C31 C30 0.4(7) . . . . ?
C11 C10 C8 C7 -112.6(5) . . . . ?
C11 C10 C8 C9 68.5(5) . . . . ?
C11 C10 C15 C14 0.1(6) . . . . ?
C11 C12 C13 C14 0.9(7) . . . . ?
C15 C10 C8 C7 65.6(5) . . . . ?
C15 C10 C8 C9 -113.2(5) . . . . ?
C15 C10 C11 C12 -0.4(6) . . . . ?
C15 C14 C13 C12 -1.2(7) . . . . ?

loop_
_twin_individual_id
_twin_individual_mass_fraction_refined
1 0.5901(10)
2 0.4099(10)
